data_7062895
loop_
_publ_author_name
'Tang, Jieyu'
'Liu, Xi'
'Zhang, Xue'
'Zhao, Jianzhang'
'Wan, Yan'

_publ_section_title
;
 Fine-tuning of the charge-separated state energy in compact orthogonal
 naphthalene--phenoxazine dyads and its effect on the thermally-activated
 delayed fluorescence
;
_journal_issue 48
_journal_name_full 'New Journal of Chemistry'
_journal_page_first 22418
_journal_page_last 22429
_journal_paper_doi 10.1039/D3NJ04201D
_journal_volume 47
_journal_year 2023
_chemical_formula_moiety 'C30 H18 N2 O3'
_chemical_formula_sum 'C30 H18 N2 O3'
_chemical_formula_weight 454.46
_chemical_name_systematic NI-PXZ-Ph
_space_group_crystal_system orthorhombic
_space_group_IT_number 19
_space_group_name_Hall 'P 2ac 2ab'
_space_group_name_H-M_alt 'P 21 21 21'
_atom_sites_solution_hydrogens geom
_atom_sites_solution_primary dual
_audit_creation_date 2022-08-17
_audit_creation_method
;
Olex2 1.3
(compiled 2020.11.12 svn.r5f609507 for OlexSys, GUI svn.r6408)
;
_audit_update_record
;
2023-07-10 deposited with the CCDC.	2023-11-29 downloaded from the CCDC.
;
_cell_angle_alpha 90
_cell_angle_beta 90
_cell_angle_gamma 90
_cell_formula_units_Z 4
_cell_length_a 12.7810(7)
_cell_length_b 12.8680(6)
_cell_length_c 13.2627(7)
_cell_measurement_reflns_used 5211
_cell_measurement_temperature 273.7
_cell_measurement_theta_max 23.081
_cell_measurement_theta_min 2.721
_cell_volume 2181.26(19)
_computing_cell_refinement 'SAINT V8.40A (Bruker, 2019)'
_computing_data_reduction 'SAINT V8.40A (Bruker, 2019)'
_computing_molecular_graphics 'Olex2 1.3 (Dolomanov et al., 2009)'
_computing_publication_material 'Olex2 1.3 (Dolomanov et al., 2009)'
_computing_structure_refinement 'SHELXL 2018/3 (Sheldrick, 2015)'
_computing_structure_solution 'SHELXT 2018/2 (Sheldrick, 2018)'
_diffrn_ambient_temperature 273.7
_diffrn_measured_fraction_theta_full 0.999
_diffrn_measured_fraction_theta_max 0.999
_diffrn_measurement_device_type 'CCD area detector'
_diffrn_measurement_method 'phi and omega scans'
_diffrn_radiation_monochromator graphite
_diffrn_radiation_type MoK\a
_diffrn_radiation_wavelength 0.71073
_diffrn_reflns_av_R_equivalents 0.0643
_diffrn_reflns_av_unetI/netI 0.0400
_diffrn_reflns_Laue_measured_fraction_full 0.999
_diffrn_reflns_Laue_measured_fraction_max 0.999
_diffrn_reflns_limit_h_max 15
_diffrn_reflns_limit_h_min -15
_diffrn_reflns_limit_k_max 13
_diffrn_reflns_limit_k_min -15
_diffrn_reflns_limit_l_max 15
_diffrn_reflns_limit_l_min -15
_diffrn_reflns_number 24469
_diffrn_reflns_point_group_measured_fraction_full 0.999
_diffrn_reflns_point_group_measured_fraction_max 0.999
_diffrn_reflns_theta_full 24.724
_diffrn_reflns_theta_max 24.724
_diffrn_reflns_theta_min 2.205
_diffrn_source_current 1.4
_diffrn_source_power 0.07
_diffrn_source_voltage 50.0
_exptl_absorpt_coefficient_mu 0.090
_exptl_absorpt_correction_T_max 0.7451
_exptl_absorpt_correction_T_min 0.7165
_exptl_absorpt_correction_type analytical
_exptl_absorpt_process_details
;
SADABS-2016/2 (Bruker,2016/2) was used for absorption correction.
wR2(int) was 0.0740 before and 0.0656 after correction.
The Ratio of minimum to maximum transmission is 0.9616.
The \l/2 correction factor is Not present.
;
_exptl_crystal_colour 'clear reddish red'
_exptl_crystal_colour_lustre clear
_exptl_crystal_colour_modifier reddish
_exptl_crystal_colour_primary red
_exptl_crystal_density_diffrn 1.384
_exptl_crystal_description block
_exptl_crystal_F_000 944
_exptl_crystal_size_max 0.5
_exptl_crystal_size_mid 0.5
_exptl_crystal_size_min 0.5
_refine_diff_density_max 0.140
_refine_diff_density_min -0.163
_refine_diff_density_rms 0.034
_refine_ls_abs_structure_details
;
 Flack x determined using 983 quotients [(I+)-(I-)]/[(I+)+(I-)]
 (Parsons, Flack and Wagner, Acta Cryst. B69 (2013) 249-259).
;
_refine_ls_abs_structure_Flack 0.3(9)
_refine_ls_extinction_method none
_refine_ls_goodness_of_fit_ref 1.070
_refine_ls_hydrogen_treatment constr
_refine_ls_matrix_type full
_refine_ls_number_parameters 316
_refine_ls_number_reflns 3716
_refine_ls_number_restraints 0
_refine_ls_restrained_S_all 1.070
_refine_ls_R_factor_all 0.0677
_refine_ls_R_factor_gt 0.0427
_refine_ls_shift/su_max 0.000
_refine_ls_shift/su_mean 0.000
_refine_ls_structure_factor_coef Fsqd
_refine_ls_weighting_details 'w=1/[\s^2^(Fo^2^)+(0.0437P)^2^+0.2953P] where P=(Fo^2^+2Fc^2^)/3'
_refine_ls_weighting_scheme calc
_refine_ls_wR_factor_gt 0.0921
_refine_ls_wR_factor_ref 0.1050
_reflns_Friedel_coverage 0.753
_reflns_Friedel_fraction_full 0.999
_reflns_Friedel_fraction_max 0.999
_reflns_number_gt 2789
_reflns_number_total 3716
_reflns_threshold_expression 'I > 2\s(I)'
_cod_data_source_file d3nj04201d2.cif
_cod_data_source_block 2_CCDC1
_cod_depositor_comments 'Adding full bibliography for 7062893--7062895.cif.'
_cod_database_code 7062895
_shelx_shelxl_version_number 2018/3
_shelx_space_group_comment
;
The symmetry employed for this shelxl refinement is uniquely defined
by the following loop, which should always be used as a source of
symmetry information in preference to the above space-group names.
They are only intended as comments.
;
_shelx_estimated_absorpt_t_max 0.956
_shelx_estimated_absorpt_t_min 0.956
_olex2_refinement_description
;
1. Fixed Uiso
 At 1.2 times of:
  All C(H) groups
2.a Aromatic/amide H refined with riding coordinates:
 C1(H1), C2(H2), C3(H3), C5(H5), C6(H6), C12(H12), C13(H13), C16(H16),
 C17(H17), C18(H18), C19(H19), C22(H22), C23(H23), C24(H24), C27(H27), C28(H28),
  C29(H29), C30(H30)
;
_smtbx_masks_void_probe_radius 1.2
_smtbx_masks_void_truncation_radius 1.2
_olex2_submission_special_instructions 'No special instructions were received'

loop_
_space_group_symop_operation_xyz
'x, y, z'
'-x+1/2, -y, z+1/2'
'-x, y+1/2, -z+1/2'
'x+1/2, -y+1/2, -z'

loop_
_atom_site_label
_atom_site_type_symbol
_atom_site_fract_x
_atom_site_fract_y
_atom_site_fract_z
_atom_site_U_iso_or_equiv
_atom_site_adp_type
_atom_site_occupancy
_atom_site_site_symmetry_order
_atom_site_calc_flag
_atom_site_refinement_flags_posn
_atom_site_refinement_flags_adp
_atom_site_refinement_flags_occupancy
_atom_site_disorder_assembly
_atom_site_disorder_group
C1 C 0.6707(3) 1.1877(3) 0.3250(3) 0.0533(10) Uani 1 1 d . . . . .
H1 H 0.669704 1.258013 0.308890 0.064 Uiso 1 1 calc R U . . .
C2 C 0.6081(3) 1.1508(3) 0.3997(3) 0.0569(10) Uani 1 1 d . . . . .
H2 H 0.564182 1.195856 0.434456 0.068 Uiso 1 1 calc R U . . .
C3 C 0.6095(3) 1.0463(3) 0.4240(3) 0.0541(10) Uani 1 1 d . . . . .
H3 H 0.566331 1.020798 0.474730 0.065 Uiso 1 1 calc R U . . .
C4 C 0.6751(3) 0.9805(2) 0.3729(2) 0.0418(9) Uani 1 1 d . . . . .
C5 C 0.7374(3) 1.0168(3) 0.2971(3) 0.0523(10) Uani 1 1 d . . . . .
H5 H 0.780730 0.971608 0.261759 0.063 Uiso 1 1 calc R U . . .
C6 C 0.7356(3) 1.1212(3) 0.2733(3) 0.0557(10) Uani 1 1 d . . . . .
H6 H 0.778402 1.146641 0.222269 0.067 Uiso 1 1 calc R U . . .
C7 C 0.7537(3) 0.8416(2) 0.4724(3) 0.0442(9) Uani 1 1 d . . . . .
C8 C 0.6093(3) 0.8032(3) 0.3518(3) 0.0425(9) Uani 1 1 d . . . . .
C9 C 0.6141(3) 0.6930(2) 0.3814(3) 0.0399(8) Uani 1 1 d . . . . .
C10 C 0.7519(3) 0.7315(2) 0.5048(2) 0.0409(8) Uani 1 1 d . . . . .
C11 C 0.6816(3) 0.6613(2) 0.4598(2) 0.0381(8) Uani 1 1 d . . . . .
C12 C 0.8191(3) 0.6990(2) 0.5788(3) 0.0488(9) Uani 1 1 d . . . . .
H12 H 0.867120 0.745322 0.606194 0.059 Uiso 1 1 calc R U . . .
C13 C 0.8157(3) 0.5962(3) 0.6133(3) 0.0515(10) Uani 1 1 d . . . . .
H13 H 0.860788 0.574841 0.664217 0.062 Uiso 1 1 calc R U . . .
C14 C 0.7464(3) 0.5273(2) 0.5725(3) 0.0442(9) Uani 1 1 d . . . . .
C15 C 0.6791(3) 0.5558(2) 0.4923(2) 0.0410(8) Uani 1 1 d . . . . .
C16 C 0.6111(3) 0.4861(2) 0.4427(3) 0.0484(9) Uani 1 1 d . . . . .
H16 H 0.608113 0.417210 0.463641 0.058 Uiso 1 1 calc R U . . .
C17 C 0.5501(3) 0.5179(3) 0.3652(3) 0.0542(10) Uani 1 1 d . . . . .
H17 H 0.507351 0.470345 0.332147 0.065 Uiso 1 1 calc R U . . .
C18 C 0.5509(3) 0.6218(3) 0.3347(3) 0.0511(10) Uani 1 1 d . . . . .
H18 H 0.507926 0.642939 0.281971 0.061 Uiso 1 1 calc R U . . .
C19 C 0.6002(4) 0.4718(3) 0.7274(3) 0.0636(11) Uani 1 1 d . . . . .
H19 H 0.603782 0.540611 0.706268 0.076 Uiso 1 1 calc R U . . .
C20 C 0.6664(3) 0.3988(3) 0.6854(3) 0.0501(9) Uani 1 1 d . . . . .
C21 C 0.6595(3) 0.2962(3) 0.7185(3) 0.0565(10) Uani 1 1 d . . . . .
C22 C 0.5887(4) 0.2684(4) 0.7914(3) 0.0704(13) Uani 1 1 d . . . . .
H22 H 0.584501 0.199657 0.812678 0.084 Uiso 1 1 calc R U . . .
C23 C 0.5239(4) 0.3420(4) 0.8332(3) 0.0816(15) Uani 1 1 d . . . . .
H23 H 0.476895 0.323275 0.883516 0.098 Uiso 1 1 calc R U . . .
C24 C 0.5286(4) 0.4434(4) 0.8007(3) 0.0771(14) Uani 1 1 d . . . . .
H24 H 0.483676 0.492874 0.827895 0.093 Uiso 1 1 calc R U . . .
C25 C 0.7934(3) 0.3423(3) 0.5612(3) 0.0456(9) Uani 1 1 d . . . . .
C26 C 0.7837(3) 0.2410(3) 0.5980(3) 0.0552(10) Uani 1 1 d . . . . .
C27 C 0.8344(4) 0.1604(3) 0.5519(4) 0.0670(13) Uani 1 1 d . . . . .
H27 H 0.827821 0.093386 0.577453 0.080 Uiso 1 1 calc R U . . .
C28 C 0.8947(4) 0.1778(3) 0.4685(4) 0.0712(13) Uani 1 1 d . . . . .
H28 H 0.929726 0.122799 0.437977 0.085 Uiso 1 1 calc R U . . .
C29 C 0.9038(4) 0.2764(3) 0.4297(3) 0.0688(12) Uani 1 1 d . . . . .
H29 H 0.943947 0.287971 0.372292 0.083 Uiso 1 1 calc R U . . .
C30 C 0.8529(3) 0.3583(3) 0.4762(3) 0.0565(11) Uani 1 1 d . . . . .
H30 H 0.858938 0.424986 0.449673 0.068 Uiso 1 1 calc R U . . .
N1 N 0.6789(2) 0.87146(19) 0.4006(2) 0.0421(7) Uani 1 1 d . . . . .
N2 N 0.7418(3) 0.4230(2) 0.6117(2) 0.0509(8) Uani 1 1 d . . . . .
O3 O 0.7247(3) 0.2196(2) 0.6826(2) 0.0763(9) Uani 1 1 d . . . . .
O001 O 0.5478(2) 0.83677(18) 0.29029(19) 0.0576(7) Uani 1 1 d . . . . .
O002 O 0.8151(2) 0.90471(18) 0.5053(2) 0.0710(9) Uani 1 1 d . . . . .

loop_
_atom_site_aniso_label
_atom_site_aniso_U_11
_atom_site_aniso_U_22
_atom_site_aniso_U_33
_atom_site_aniso_U_23
_atom_site_aniso_U_13
_atom_site_aniso_U_12
C1 0.063(3) 0.0339(19) 0.063(2) 0.0048(18) -0.013(2) 0.0021(19)
C2 0.067(3) 0.0392(19) 0.065(3) -0.0052(19) 0.001(2) 0.0157(19)
C3 0.062(3) 0.045(2) 0.055(2) 0.0042(18) 0.011(2) 0.0060(19)
C4 0.050(2) 0.0308(16) 0.0441(19) 0.0028(15) -0.0028(19) 0.0027(16)
C5 0.060(3) 0.042(2) 0.055(2) 0.0019(17) 0.009(2) 0.0062(18)
C6 0.062(3) 0.048(2) 0.057(2) 0.0109(18) 0.004(2) -0.0022(19)
C7 0.053(2) 0.0346(17) 0.045(2) 0.0009(16) -0.0067(18) -0.0001(18)
C8 0.042(2) 0.0412(19) 0.044(2) 0.0007(16) 0.0006(19) 0.0001(17)
C9 0.040(2) 0.0368(17) 0.0427(19) -0.0024(15) -0.0041(17) 0.0017(16)
C10 0.050(2) 0.0323(16) 0.0410(19) -0.0022(14) -0.0033(18) 0.0020(16)
C11 0.043(2) 0.0314(16) 0.0395(18) -0.0024(14) 0.0019(17) 0.0013(16)
C12 0.058(3) 0.0379(18) 0.050(2) -0.0053(16) -0.014(2) 0.0013(17)
C13 0.062(3) 0.044(2) 0.049(2) -0.0001(17) -0.013(2) 0.0083(19)
C14 0.056(2) 0.0311(17) 0.046(2) 0.0021(15) 0.002(2) 0.0032(17)
C15 0.048(2) 0.0322(17) 0.0426(19) -0.0015(15) 0.0025(18) 0.0045(16)
C16 0.054(2) 0.0329(18) 0.058(2) -0.0013(16) -0.001(2) -0.0066(17)
C17 0.051(3) 0.047(2) 0.065(3) -0.0080(19) -0.009(2) -0.0075(19)
C18 0.048(2) 0.048(2) 0.057(2) -0.0021(18) -0.009(2) -0.0015(19)
C19 0.073(3) 0.063(2) 0.055(2) 0.002(2) 0.005(2) 0.006(2)
C20 0.060(3) 0.048(2) 0.042(2) 0.0049(17) -0.004(2) 0.0001(19)
C21 0.064(3) 0.055(2) 0.051(2) 0.0123(19) -0.014(2) -0.005(2)
C22 0.067(3) 0.081(3) 0.064(3) 0.026(3) -0.011(3) -0.018(3)
C23 0.065(3) 0.122(5) 0.057(3) 0.019(3) 0.000(3) -0.018(3)
C24 0.074(4) 0.100(4) 0.058(3) 0.000(3) 0.005(3) 0.006(3)
C25 0.052(2) 0.0363(18) 0.049(2) -0.0034(16) -0.0089(19) 0.0058(17)
C26 0.067(3) 0.0379(19) 0.061(3) 0.0018(18) -0.016(2) 0.0059(19)
C27 0.079(3) 0.037(2) 0.085(3) -0.007(2) -0.033(3) 0.013(2)
C28 0.074(3) 0.061(3) 0.079(3) -0.026(2) -0.027(3) 0.024(2)
C29 0.064(3) 0.075(3) 0.067(3) -0.020(2) -0.008(2) 0.017(2)
C30 0.063(3) 0.050(2) 0.057(2) -0.0037(19) -0.003(2) 0.009(2)
N1 0.0499(18) 0.0317(14) 0.0446(17) 0.0022(12) -0.0066(16) 0.0009(13)
N2 0.067(2) 0.0335(15) 0.0522(18) 0.0060(14) 0.0051(17) 0.0074(15)
O3 0.093(2) 0.0473(15) 0.088(2) 0.0240(15) 0.006(2) 0.0113(16)
O001 0.0568(17) 0.0512(15) 0.0649(17) 0.0092(13) -0.0181(15) 0.0009(13)
O002 0.088(2) 0.0363(13) 0.088(2) 0.0020(14) -0.0386(18) -0.0118(15)

loop_
_atom_type_symbol
_atom_type_description
_atom_type_scat_dispersion_real
_atom_type_scat_dispersion_imag
_atom_type_scat_source
C C 0.0033 0.0016 'International Tables Vol C Tables 4.2.6.8 and 6.1.1.4'
H H 0.0000 0.0000 'International Tables Vol C Tables 4.2.6.8 and 6.1.1.4'
N N 0.0061 0.0033 'International Tables Vol C Tables 4.2.6.8 and 6.1.1.4'
O O 0.0106 0.0060 'International Tables Vol C Tables 4.2.6.8 and 6.1.1.4'

loop_
_geom_angle_atom_site_label_1
_geom_angle_atom_site_label_2
_geom_angle_atom_site_label_3
_geom_angle
_geom_angle_site_symmetry_1
_geom_angle_site_symmetry_3
_geom_angle_publ_flag
C2 C1 H1 120.0 . . ?
C2 C1 C6 120.1(3) . . ?
C6 C1 H1 120.0 . . ?
C1 C2 H2 119.9 . . ?
C1 C2 C3 120.1(4) . . ?
C3 C2 H2 119.9 . . ?
C2 C3 H3 120.2 . . ?
C4 C3 C2 119.5(4) . . ?
C4 C3 H3 120.2 . . ?
C3 C4 N1 119.5(3) . . ?
C5 C4 C3 120.6(3) . . ?
C5 C4 N1 119.9(3) . . ?
C4 C5 H5 120.3 . . ?
C4 C5 C6 119.5(4) . . ?
C6 C5 H5 120.3 . . ?
C1 C6 C5 120.1(4) . . ?
C1 C6 H6 119.9 . . ?
C5 C6 H6 119.9 . . ?
N1 C7 C10 116.7(3) . . ?
O002 C7 C10 123.2(3) . . ?
O002 C7 N1 120.1(3) . . ?
N1 C8 C9 116.8(3) . . ?
O001 C8 C9 123.3(3) . . ?
O001 C8 N1 119.8(3) . . ?
C11 C9 C8 120.0(3) . . ?
C18 C9 C8 119.9(3) . . ?
C18 C9 C11 120.0(3) . . ?
C11 C10 C7 120.1(3) . . ?
C12 C10 C7 119.4(3) . . ?
C12 C10 C11 120.5(3) . . ?
C9 C11 C15 119.0(3) . . ?
C10 C11 C9 121.1(3) . . ?
C10 C11 C15 119.9(3) . . ?
C10 C12 H12 119.9 . . ?
C10 C12 C13 120.2(3) . . ?
C13 C12 H12 119.9 . . ?
C12 C13 H13 119.8 . . ?
C14 C13 C12 120.3(3) . . ?
C14 C13 H13 119.8 . . ?
C13 C14 C15 121.5(3) . . ?
C13 C14 N2 119.2(3) . . ?
C15 C14 N2 119.2(3) . . ?
C14 C15 C11 117.4(3) . . ?
C16 C15 C11 118.6(3) . . ?
C16 C15 C14 124.0(3) . . ?
C15 C16 H16 119.4 . . ?
C17 C16 C15 121.1(3) . . ?
C17 C16 H16 119.4 . . ?
C16 C17 H17 119.8 . . ?
C16 C17 C18 120.3(4) . . ?
C18 C17 H17 119.8 . . ?
C9 C18 C17 120.9(4) . . ?
C9 C18 H18 119.5 . . ?
C17 C18 H18 119.5 . . ?
C20 C19 H19 119.7 . . ?
C20 C19 C24 120.6(4) . . ?
C24 C19 H19 119.7 . . ?
C19 C20 C21 118.6(4) . . ?
C19 C20 N2 123.3(3) . . ?
C21 C20 N2 118.1(3) . . ?
C22 C21 C20 120.7(4) . . ?
C22 C21 O3 117.2(4) . . ?
O3 C21 C20 122.1(4) . . ?
C21 C22 H22 119.9 . . ?
C21 C22 C23 120.1(4) . . ?
C23 C22 H22 119.9 . . ?
C22 C23 H23 120.0 . . ?
C22 C23 C24 120.1(5) . . ?
C24 C23 H23 120.0 . . ?
C19 C24 H24 120.0 . . ?
C23 C24 C19 119.9(5) . . ?
C23 C24 H24 120.0 . . ?
C26 C25 N2 118.8(3) . . ?
C30 C25 C26 118.5(3) . . ?
C30 C25 N2 122.7(3) . . ?
C27 C26 C25 120.6(4) . . ?
C27 C26 O3 118.0(3) . . ?
O3 C26 C25 121.3(3) . . ?
C26 C27 H27 119.9 . . ?
C28 C27 C26 120.3(4) . . ?
C28 C27 H27 119.9 . . ?
C27 C28 H28 119.9 . . ?
C27 C28 C29 120.2(4) . . ?
C29 C28 H28 119.9 . . ?
C28 C29 H29 120.1 . . ?
C28 C29 C30 119.8(5) . . ?
C30 C29 H29 120.1 . . ?
C25 C30 C29 120.7(4) . . ?
C25 C30 H30 119.7 . . ?
C29 C30 H30 119.7 . . ?
C7 N1 C4 117.4(3) . . ?
C7 N1 C8 124.9(3) . . ?
C8 N1 C4 117.7(3) . . ?
C20 N2 C14 119.0(3) . . ?
C25 N2 C14 119.9(3) . . ?
C25 N2 C20 119.4(3) . . ?
C21 O3 C26 118.0(3) . . ?

loop_
_geom_bond_atom_site_label_1
_geom_bond_atom_site_label_2
_geom_bond_distance
_geom_bond_site_symmetry_2
_geom_bond_publ_flag
C1 H1 0.9300 . ?
C1 C2 1.359(5) . ?
C1 C6 1.374(5) . ?
C2 H2 0.9300 . ?
C2 C3 1.383(5) . ?
C3 H3 0.9300 . ?
C3 C4 1.370(5) . ?
C4 C5 1.365(5) . ?
C4 N1 1.451(4) . ?
C5 H5 0.9300 . ?
C5 C6 1.380(5) . ?
C6 H6 0.9300 . ?
C7 C10 1.480(4) . ?
C7 N1 1.404(4) . ?
C7 O002 1.211(4) . ?
C8 C9 1.472(5) . ?
C8 N1 1.408(4) . ?
C8 O001 1.212(4) . ?
C9 C11 1.412(4) . ?
C9 C18 1.369(4) . ?
C10 C11 1.408(5) . ?
C10 C12 1.369(5) . ?
C11 C15 1.424(4) . ?
C12 H12 0.9300 . ?
C12 C13 1.400(5) . ?
C13 H13 0.9300 . ?
C13 C14 1.365(5) . ?
C14 C15 1.417(5) . ?
C14 N2 1.440(4) . ?
C15 C16 1.411(5) . ?
C16 H16 0.9300 . ?
C16 C17 1.353(5) . ?
C17 H17 0.9300 . ?
C17 C18 1.397(5) . ?
C18 H18 0.9300 . ?
C19 H19 0.9300 . ?
C19 C20 1.381(5) . ?
C19 C24 1.384(6) . ?
C20 C21 1.394(5) . ?
C20 N2 1.408(5) . ?
C21 C22 1.372(6) . ?
C21 O3 1.376(5) . ?
C22 H22 0.9300 . ?
C22 C23 1.375(6) . ?
C23 H23 0.9300 . ?
C23 C24 1.375(6) . ?
C24 H24 0.9300 . ?
C25 C26 1.397(5) . ?
C25 C30 1.375(5) . ?
C25 N2 1.402(4) . ?
C26 C27 1.368(5) . ?
C26 O3 1.380(5) . ?
C27 H27 0.9300 . ?
C27 C28 1.367(6) . ?
C28 H28 0.9300 . ?
C28 C29 1.374(6) . ?
C29 H29 0.9300 . ?
C29 C30 1.385(5) . ?
C30 H30 0.9300 . ?

loop_
_geom_torsion_atom_site_label_1
_geom_torsion_atom_site_label_2
_geom_torsion_atom_site_label_3
_geom_torsion_atom_site_label_4
_geom_torsion
_geom_torsion_site_symmetry_1
_geom_torsion_site_symmetry_2
_geom_torsion_site_symmetry_3
_geom_torsion_site_symmetry_4
_geom_torsion_publ_flag
C1 C2 C3 C4 0.5(6) . . . . ?
C2 C1 C6 C5 0.0(6) . . . . ?
C2 C3 C4 C5 -1.2(6) . . . . ?
C2 C3 C4 N1 178.1(4) . . . . ?
C3 C4 C5 C6 1.2(6) . . . . ?
C3 C4 N1 C7 -91.7(4) . . . . ?
C3 C4 N1 C8 89.8(4) . . . . ?
C4 C5 C6 C1 -0.6(6) . . . . ?
C5 C4 N1 C7 87.6(4) . . . . ?
C5 C4 N1 C8 -91.0(4) . . . . ?
C6 C1 C2 C3 0.1(6) . . . . ?
C7 C10 C11 C9 2.1(5) . . . . ?
C7 C10 C11 C15 -179.1(3) . . . . ?
C7 C10 C12 C13 177.4(3) . . . . ?
C8 C9 C11 C10 -5.9(5) . . . . ?
C8 C9 C11 C15 175.3(3) . . . . ?
C8 C9 C18 C17 -176.5(4) . . . . ?
C9 C8 N1 C4 -179.7(3) . . . . ?
C9 C8 N1 C7 1.9(5) . . . . ?
C9 C11 C15 C14 -178.8(3) . . . . ?
C9 C11 C15 C16 1.7(5) . . . . ?
C10 C7 N1 C4 176.1(3) . . . . ?
C10 C7 N1 C8 -5.5(5) . . . . ?
C10 C11 C15 C14 2.3(5) . . . . ?
C10 C11 C15 C16 -177.2(3) . . . . ?
C10 C12 C13 C14 0.9(6) . . . . ?
C11 C9 C18 C17 1.6(5) . . . . ?
C11 C10 C12 C13 -2.5(5) . . . . ?
C11 C15 C16 C17 0.7(5) . . . . ?
C12 C10 C11 C9 -178.0(3) . . . . ?
C12 C10 C11 C15 0.8(5) . . . . ?
C12 C13 C14 C15 2.3(6) . . . . ?
C12 C13 C14 N2 -177.8(3) . . . . ?
C13 C14 C15 C11 -3.9(5) . . . . ?
C13 C14 C15 C16 175.6(4) . . . . ?
C13 C14 N2 C20 95.7(4) . . . . ?
C13 C14 N2 C25 -99.4(4) . . . . ?
C14 C15 C16 C17 -178.7(3) . . . . ?
C15 C14 N2 C20 -84.4(4) . . . . ?
C15 C14 N2 C25 80.5(4) . . . . ?
C15 C16 C17 C18 -2.0(6) . . . . ?
C16 C17 C18 C9 0.9(6) . . . . ?
C18 C9 C11 C10 176.1(3) . . . . ?
C18 C9 C11 C15 -2.8(5) . . . . ?
C19 C20 C21 C22 -0.2(6) . . . . ?
C19 C20 C21 O3 -178.0(4) . . . . ?
C19 C20 N2 C14 -4.4(5) . . . . ?
C19 C20 N2 C25 -169.4(4) . . . . ?
C20 C19 C24 C23 0.9(7) . . . . ?
C20 C21 C22 C23 -0.4(6) . . . . ?
C20 C21 O3 C26 -12.9(5) . . . . ?
C21 C20 N2 C14 176.6(3) . . . . ?
C21 C20 N2 C25 11.6(5) . . . . ?
C21 C22 C23 C24 1.2(7) . . . . ?
C22 C21 O3 C26 169.2(3) . . . . ?
C22 C23 C24 C19 -1.4(7) . . . . ?
C24 C19 C20 C21 -0.1(6) . . . . ?
C24 C19 C20 N2 -179.1(4) . . . . ?
C25 C26 C27 C28 -0.6(6) . . . . ?
C25 C26 O3 C21 12.4(5) . . . . ?
C26 C25 C30 C29 -1.5(6) . . . . ?
C26 C25 N2 C14 -177.0(3) . . . . ?
C26 C25 N2 C20 -12.1(5) . . . . ?
C26 C27 C28 C29 -0.8(6) . . . . ?
C27 C26 O3 C21 -168.9(4) . . . . ?
C27 C28 C29 C30 1.0(7) . . . . ?
C28 C29 C30 C25 0.2(6) . . . . ?
C30 C25 C26 C27 1.7(6) . . . . ?
C30 C25 C26 O3 -179.6(3) . . . . ?
C30 C25 N2 C14 2.6(5) . . . . ?
C30 C25 N2 C20 167.5(3) . . . . ?
N1 C4 C5 C6 -178.0(3) . . . . ?
N1 C7 C10 C11 3.5(5) . . . . ?
N1 C7 C10 C12 -176.4(3) . . . . ?
N1 C8 C9 C11 4.0(5) . . . . ?
N1 C8 C9 C18 -178.0(3) . . . . ?
N2 C14 C15 C11 176.2(3) . . . . ?
N2 C14 C15 C16 -4.3(5) . . . . ?
N2 C20 C21 C22 178.9(3) . . . . ?
N2 C20 C21 O3 1.0(6) . . . . ?
N2 C25 C26 C27 -178.8(3) . . . . ?
N2 C25 C26 O3 -0.1(6) . . . . ?
N2 C25 C30 C29 179.0(4) . . . . ?
O3 C21 C22 C23 177.6(4) . . . . ?
O3 C26 C27 C28 -179.3(4) . . . . ?
O001 C8 C9 C11 -174.5(3) . . . . ?
O001 C8 C9 C18 3.6(5) . . . . ?
O001 C8 N1 C4 -1.2(5) . . . . ?
O001 C8 N1 C7 -179.6(3) . . . . ?
O002 C7 C10 C11 -177.0(4) . . . . ?
O002 C7 C10 C12 3.1(6) . . . . ?
O002 C7 N1 C4 -3.5(5) . . . . ?
O002 C7 N1 C8 174.9(3) . . . . ?
